data_7158842
loop_
_publ_author_name
'Pan, Liu-Na'
'Sun, Jing'
'Liu, Xue-Yan'
'Yan, Chaoguo'

_publ_section_title
;
 Efficient Construction of Diverse
 Spiro[indoline-3,4'-pyrrolo[3,4-b]pyridines] via [3+3] Cycloaddition of
 MBH Carbonates of Isatin with \b-Enamino Maleimides
;
_journal_name_full 'Organic &amp; Biomolecular Chemistry'
_journal_paper_doi 10.1039/D2OB01257J
_journal_year 2022
_chemical_formula_moiety 'C30 H24 Cl N3 O5'
_chemical_formula_sum 'C30 H24 Cl N3 O5'
_chemical_formula_weight 541.97
_space_group_crystal_system monoclinic
_space_group_IT_number 14
_space_group_name_Hall '-P 2yn'
_space_group_name_H-M_alt 'P 1 21/n 1'
_atom_sites_solution_hydrogens geom
_audit_creation_method SHELXL-2014/7
_audit_update_record
;
2022-07-12 deposited with the CCDC.	2022-08-23 downloaded from the CCDC.
;
_cell_angle_alpha 90
_cell_angle_beta 94.6982(15)
_cell_angle_gamma 90
_cell_formula_units_Z 4
_cell_length_a 9.4166(4)
_cell_length_b 11.3916(5)
_cell_length_c 24.6355(11)
_cell_measurement_reflns_used 8744
_cell_measurement_temperature 296(2)
_cell_measurement_theta_max 25.37
_cell_measurement_theta_min 2.39
_cell_volume 2633.8(2)
_computing_cell_refinement 'Bruker SAINT'
_computing_data_collection 'Bruker APEX2'
_computing_data_reduction 'Bruker SAINT'
_computing_molecular_graphics 'Bruker SHELXTL'
_computing_publication_material 'Bruker SHELXTL'
_computing_structure_refinement 'SHELXL-2014/7 (Sheldrick, 2014)'
_computing_structure_solution 'SHELXS-97 (Sheldrick 2008)'
_diffrn_ambient_temperature 296(2)
_diffrn_measured_fraction_theta_full 0.997
_diffrn_measured_fraction_theta_max 0.998
_diffrn_measurement_device_type 'Bruker APEX-II CCD'
_diffrn_measurement_method '\f and \w scans'
_diffrn_radiation_type MoK\a
_diffrn_radiation_wavelength 0.71073
_diffrn_reflns_av_R_equivalents 0.0409
_diffrn_reflns_av_unetI/netI 0.0392
_diffrn_reflns_Laue_measured_fraction_full 0.997
_diffrn_reflns_Laue_measured_fraction_max 0.998
_diffrn_reflns_limit_h_max 11
_diffrn_reflns_limit_h_min -11
_diffrn_reflns_limit_k_max 12
_diffrn_reflns_limit_k_min -14
_diffrn_reflns_limit_l_max 30
_diffrn_reflns_limit_l_min -28
_diffrn_reflns_number 24775
_diffrn_reflns_point_group_measured_fraction_full 0.997
_diffrn_reflns_point_group_measured_fraction_max 0.998
_diffrn_reflns_theta_full 25.242
_diffrn_reflns_theta_max 25.997
_diffrn_reflns_theta_min 2.386
_exptl_absorpt_coefficient_mu 0.191
_exptl_absorpt_correction_T_max 0.7456
_exptl_absorpt_correction_T_min 0.6850
_exptl_absorpt_correction_type multi-scan
_exptl_absorpt_process_details sadabs
_exptl_crystal_colour yellow
_exptl_crystal_density_diffrn 1.367
_exptl_crystal_description block
_exptl_crystal_F_000 1128
_exptl_crystal_size_max 0.240
_exptl_crystal_size_mid 0.220
_exptl_crystal_size_min 0.200
_refine_diff_density_max 0.208
_refine_diff_density_min -0.188
_refine_diff_density_rms 0.034
_refine_ls_extinction_coef 0.0270(12)
_refine_ls_extinction_expression Fc^*^=kFc[1+0.001xFc^2^\l^3^/sin(2\q)]^-1/4^
_refine_ls_extinction_method 'SHELXL-2014/7 (Sheldrick 2014'
_refine_ls_goodness_of_fit_ref 1.019
_refine_ls_hydrogen_treatment constr
_refine_ls_matrix_type full
_refine_ls_number_parameters 355
_refine_ls_number_reflns 5163
_refine_ls_number_restraints 0
_refine_ls_restrained_S_all 1.019
_refine_ls_R_factor_all 0.0808
_refine_ls_R_factor_gt 0.0435
_refine_ls_shift/su_max 0.000
_refine_ls_shift/su_mean 0.000
_refine_ls_structure_factor_coef Fsqd
_refine_ls_weighting_details 'w=1/[\s^2^(Fo^2^)+(0.0430P)^2^+0.8997P] where P=(Fo^2^+2Fc^2^)/3'
_refine_ls_weighting_scheme calc
_refine_ls_wR_factor_gt 0.0942
_refine_ls_wR_factor_ref 0.1101
_reflns_Friedel_coverage 0.000
_reflns_number_gt 3499
_reflns_number_total 5163
_reflns_threshold_expression 'I > 2\s(I)'
_cod_data_source_file d2ob01257j2.cif
_cod_data_source_block 3kk
_cod_original_sg_symbol_H-M 'P 21/n'
_cod_database_code 7158842
_shelx_shelxl_version_number 2014/7
_shelx_space_group_comment
; 
The symmetry employed for this shelxl refinement is uniquely defined 
by the following loop, which should always be used as a source of 
symmetry information in preference to the above space-group names. 
They are only intended as comments. 
;
_shelx_estimated_absorpt_t_min 0.956
_shelx_estimated_absorpt_t_max 0.963

loop_
_space_group_symop_operation_xyz
'x, y, z'
'-x+1/2, y+1/2, -z+1/2'
'-x, -y, -z'
'x-1/2, -y-1/2, z-1/2'

loop_
_atom_site_label
_atom_site_type_symbol
_atom_site_fract_x
_atom_site_fract_y
_atom_site_fract_z
_atom_site_U_iso_or_equiv
_atom_site_adp_type
_atom_site_occupancy
_atom_site_site_symmetry_order
_atom_site_calc_flag
_atom_site_refinement_flags_posn
_atom_site_refinement_flags_adp
_atom_site_refinement_flags_occupancy
_atom_site_disorder_assembly
_atom_site_disorder_group
C1 C 0.7871(2) 0.36844(18) 0.07000(9) 0.0574(6) Uani 1 1 d . . . . .
H1 H 0.8333 0.3465 0.1033 0.069 Uiso 1 1 calc R U . . .
C2 C 0.8413(3) 0.4563(2) 0.04027(12) 0.0715(7) Uani 1 1 d . . . . .
H2 H 0.9242 0.4947 0.0535 0.086 Uiso 1 1 calc R U . . .
C3 C 0.7757(4) 0.4879(2) -0.00808(12) 0.0794(8) Uani 1 1 d . . . . .
H3 H 0.8138 0.5478 -0.0280 0.095 Uiso 1 1 calc R U . . .
C4 C 0.6542(4) 0.4328(3) -0.02814(10) 0.0827(8) Uani 1 1 d . . . . .
H4 H 0.6097 0.4551 -0.0616 0.099 Uiso 1 1 calc R U . . .
C5 C 0.5966(3) 0.3428(2) 0.00160(9) 0.0631(6) Uani 1 1 d . . . . .
H5 H 0.5139 0.3043 -0.0118 0.076 Uiso 1 1 calc R U . . .
C6 C 0.6641(2) 0.31245(17) 0.05072(8) 0.0432(5) Uani 1 1 d . . . . .
C7 C 0.5231(2) 0.33802(17) 0.15822(8) 0.0434(5) Uani 1 1 d . . . . .
C8 C 0.5604(2) 0.22522(16) 0.13022(7) 0.0405(5) Uani 1 1 d . . . . .
C9 C 0.52837(19) 0.13390(16) 0.16188(7) 0.0389(4) Uani 1 1 d . . . . .
C10 C 0.4750(2) 0.18034(17) 0.21137(8) 0.0433(5) Uani 1 1 d . . . . .
C11 C 0.4323(2) 0.38370(18) 0.24825(9) 0.0563(6) Uani 1 1 d . . . . .
H11A H 0.4867 0.3684 0.2822 0.085 Uiso 1 1 calc R U . . .
H11B H 0.3329 0.3726 0.2526 0.085 Uiso 1 1 calc R U . . .
H11C H 0.4484 0.4631 0.2372 0.085 Uiso 1 1 calc R U . . .
C12 C 0.4327(2) -0.13698(19) 0.31569(9) 0.0542(6) Uani 1 1 d . . . . .
H12 H 0.4388 -0.0676 0.2961 0.065 Uiso 1 1 calc R U . . .
C13 C 0.3505(2) -0.1412(2) 0.35922(9) 0.0622(6) Uani 1 1 d . . . . .
H13 H 0.3001 -0.0750 0.3686 0.075 Uiso 1 1 calc R U . . .
C14 C 0.3422(3) -0.2422(2) 0.38892(10) 0.0708(7) Uani 1 1 d . . . . .
H14 H 0.2873 -0.2445 0.4186 0.085 Uiso 1 1 calc R U . . .
C15 C 0.4156(3) -0.3403(2) 0.37453(10) 0.0694(7) Uani 1 1 d . . . . .
H15 H 0.4112 -0.4089 0.3948 0.083 Uiso 1 1 calc R U . . .
C16 C 0.4953(2) -0.33723(18) 0.33028(9) 0.0540(5) Uani 1 1 d . . . . .
H16 H 0.5422 -0.4046 0.3201 0.065 Uiso 1 1 calc R U . . .
C17 C 0.5064(2) -0.23508(17) 0.30073(8) 0.0448(5) Uani 1 1 d . . . . .
C18 C 0.6021(2) -0.2330(2) 0.25463(9) 0.0590(6) Uani 1 1 d . . . . .
H18A H 0.6982 -0.2139 0.2692 0.071 Uiso 1 1 calc R U . . .
H18B H 0.6043 -0.3109 0.2388 0.071 Uiso 1 1 calc R U . . .
C19 C 0.6337(2) -0.05128(17) 0.20156(8) 0.0446(5) Uani 1 1 d . . . . .
C20 C 0.56170(19) 0.00831(16) 0.14995(7) 0.0384(4) Uani 1 1 d . . . . .
C21 C 0.43450(19) -0.07157(15) 0.13680(7) 0.0370(4) Uani 1 1 d . . . . .
C22 C 0.32447(19) -0.06567(17) 0.09620(8) 0.0423(5) Uani 1 1 d . . . . .
H22 H 0.3188 -0.0045 0.0711 0.051 Uiso 1 1 calc R U . . .
C23 C 0.2230(2) -0.15363(18) 0.09410(8) 0.0485(5) Uani 1 1 d . . . . .
C24 C 0.2295(2) -0.24477(18) 0.13073(9) 0.0565(6) Uani 1 1 d . . . . .
H24 H 0.1598 -0.3028 0.1280 0.068 Uiso 1 1 calc R U . . .
C25 C 0.3392(2) -0.25072(18) 0.17162(9) 0.0534(5) Uani 1 1 d . . . . .
H25 H 0.3445 -0.3120 0.1967 0.064 Uiso 1 1 calc R U . . .
C26 C 0.4400(2) -0.16340(16) 0.17405(7) 0.0408(5) Uani 1 1 d . . . . .
C27 C 0.6229(2) 0.09749(17) 0.05952(8) 0.0510(5) Uani 1 1 d . . . . .
H27A H 0.6922 0.0966 0.0325 0.061 Uiso 1 1 calc R U . . .
H27B H 0.5317 0.0733 0.0419 0.061 Uiso 1 1 calc R U . . .
C28 C 0.6684(2) 0.01165(17) 0.10487(8) 0.0437(5) Uani 1 1 d . . . . .
H28 H 0.7598 0.0394 0.1220 0.052 Uiso 1 1 calc R U . . .
C29 C 0.6939(2) -0.10844(19) 0.08139(10) 0.0503(5) Uani 1 1 d . . . . .
C30 C 0.7659(3) -0.3022(2) 0.10569(13) 0.0914(9) Uani 1 1 d . . . . .
H30A H 0.6755 -0.3405 0.0982 0.137 Uiso 1 1 calc R U . . .
H30B H 0.8193 -0.3417 0.1351 0.137 Uiso 1 1 calc R U . . .
H30C H 0.8179 -0.3047 0.0738 0.137 Uiso 1 1 calc R U . . .
Cl1 Cl 0.08153(6) -0.14665(6) 0.04374(3) 0.0760(2) Uani 1 1 d . . . . .
N1 N 0.61087(19) 0.21663(14) 0.08087(6) 0.0498(4) Uani 1 1 d . . . . .
N2 N 0.47635(17) 0.30346(14) 0.20701(6) 0.0454(4) Uani 1 1 d . . . . .
N3 N 0.55822(17) -0.14955(14) 0.21198(6) 0.0451(4) Uani 1 1 d . . . . .
O1 O 0.52938(17) 0.43728(12) 0.14194(6) 0.0596(4) Uani 1 1 d . . . . .
O2 O 0.43593(17) 0.12870(12) 0.25052(6) 0.0617(4) Uani 1 1 d . . . . .
O3 O 0.74062(15) -0.01666(14) 0.22758(6) 0.0614(4) Uani 1 1 d . . . . .
O4 O 0.67424(18) -0.13428(14) 0.03435(7) 0.0721(5) Uani 1 1 d . . . . .
O5 O 0.74308(18) -0.18134(14) 0.12064(7) 0.0689(5) Uani 1 1 d . . . . .

loop_
_atom_site_aniso_label
_atom_site_aniso_U_11
_atom_site_aniso_U_22
_atom_site_aniso_U_33
_atom_site_aniso_U_23
_atom_site_aniso_U_13
_atom_site_aniso_U_12
C1 0.0546(13) 0.0542(13) 0.0628(14) 0.0092(11) 0.0021(11) -0.0037(11)
C2 0.0672(16) 0.0548(14) 0.096(2) 0.0044(14) 0.0261(15) -0.0095(12)
C3 0.113(2) 0.0530(15) 0.079(2) 0.0119(14) 0.0488(18) 0.0034(16)
C4 0.125(3) 0.0805(19) 0.0433(14) 0.0190(14) 0.0128(15) 0.0250(18)
C5 0.0747(15) 0.0687(15) 0.0449(13) 0.0043(12) -0.0023(11) -0.0004(13)
C6 0.0512(12) 0.0420(11) 0.0373(11) 0.0022(9) 0.0087(9) -0.0004(9)
C7 0.0473(11) 0.0425(12) 0.0399(11) -0.0005(9) 0.0007(9) -0.0046(9)
C8 0.0446(11) 0.0425(11) 0.0342(11) -0.0009(9) 0.0023(8) -0.0062(9)
C9 0.0426(10) 0.0399(10) 0.0342(10) -0.0032(8) 0.0041(8) -0.0044(9)
C10 0.0475(11) 0.0421(11) 0.0405(11) -0.0005(9) 0.0056(9) -0.0049(9)
C11 0.0671(14) 0.0496(12) 0.0538(13) -0.0116(10) 0.0140(11) -0.0015(11)
C12 0.0605(13) 0.0547(13) 0.0473(13) 0.0100(10) 0.0034(10) 0.0081(11)
C13 0.0606(14) 0.0727(16) 0.0535(14) -0.0018(12) 0.0064(11) 0.0084(12)
C14 0.0656(16) 0.091(2) 0.0576(15) 0.0027(14) 0.0151(12) -0.0155(14)
C15 0.0807(17) 0.0628(16) 0.0647(16) 0.0134(13) 0.0060(14) -0.0208(14)
C16 0.0593(13) 0.0475(12) 0.0538(13) 0.0030(10) -0.0042(11) -0.0043(10)
C17 0.0447(11) 0.0474(12) 0.0410(11) 0.0053(9) -0.0047(9) 0.0021(9)
C18 0.0611(14) 0.0596(14) 0.0565(14) 0.0156(11) 0.0059(11) 0.0189(11)
C19 0.0437(11) 0.0487(12) 0.0416(11) -0.0037(9) 0.0050(9) 0.0030(10)
C20 0.0387(10) 0.0409(10) 0.0357(10) -0.0017(8) 0.0036(8) -0.0032(8)
C21 0.0387(10) 0.0362(10) 0.0369(10) -0.0041(8) 0.0083(8) 0.0004(8)
C22 0.0412(11) 0.0446(11) 0.0414(11) -0.0033(9) 0.0063(9) 0.0009(9)
C23 0.0397(11) 0.0551(13) 0.0510(12) -0.0147(10) 0.0063(9) -0.0038(10)
C24 0.0540(13) 0.0476(12) 0.0693(15) -0.0108(11) 0.0133(12) -0.0153(10)
C25 0.0602(13) 0.0414(11) 0.0601(14) 0.0033(10) 0.0136(11) -0.0067(10)
C26 0.0437(11) 0.0382(10) 0.0414(11) -0.0016(9) 0.0098(9) 0.0021(9)
C27 0.0672(14) 0.0491(12) 0.0386(11) -0.0070(9) 0.0150(10) -0.0121(10)
C28 0.0410(10) 0.0476(11) 0.0431(11) -0.0064(9) 0.0077(9) -0.0082(9)
C29 0.0413(11) 0.0528(13) 0.0582(14) -0.0071(11) 0.0125(10) -0.0039(10)
C30 0.108(2) 0.0564(15) 0.112(2) -0.0065(15) 0.0188(18) 0.0237(16)
Cl1 0.0517(3) 0.1000(5) 0.0736(4) -0.0146(4) -0.0109(3) -0.0136(3)
N1 0.0710(12) 0.0432(9) 0.0367(9) -0.0011(7) 0.0145(8) -0.0121(8)
N2 0.0570(10) 0.0394(9) 0.0410(10) -0.0051(7) 0.0108(8) -0.0039(8)
N3 0.0475(9) 0.0458(9) 0.0417(9) 0.0069(7) 0.0028(7) 0.0045(8)
O1 0.0825(11) 0.0399(8) 0.0573(9) 0.0046(7) 0.0110(8) -0.0023(7)
O2 0.0883(11) 0.0505(9) 0.0503(9) 0.0051(7) 0.0291(8) 0.0008(8)
O3 0.0507(9) 0.0741(10) 0.0570(9) -0.0009(8) -0.0114(7) -0.0048(8)
O4 0.0842(12) 0.0686(11) 0.0624(11) -0.0250(8) 0.0001(9) 0.0039(9)
O5 0.0841(12) 0.0573(9) 0.0672(10) -0.0038(8) 0.0181(9) 0.0181(9)

loop_
_atom_type_symbol
_atom_type_description
_atom_type_scat_dispersion_real
_atom_type_scat_dispersion_imag
_atom_type_scat_source
C C 0.0033 0.0016 'International Tables Vol C Tables 4.2.6.8 and 6.1.1.4'
H H 0.0000 0.0000 'International Tables Vol C Tables 4.2.6.8 and 6.1.1.4'
N N 0.0061 0.0033 'International Tables Vol C Tables 4.2.6.8 and 6.1.1.4'
O O 0.0106 0.0060 'International Tables Vol C Tables 4.2.6.8 and 6.1.1.4'
Cl Cl 0.1484 0.1585 'International Tables Vol C Tables 4.2.6.8 and 6.1.1.4'

loop_
_geom_angle_atom_site_label_1
_geom_angle_atom_site_label_2
_geom_angle_atom_site_label_3
_geom_angle
_geom_angle_site_symmetry_1
_geom_angle_site_symmetry_3
_geom_angle_publ_flag
C2 C1 C6 119.8(2) . . ?
C2 C1 H1 120.1 . . ?
C6 C1 H1 120.1 . . ?
C3 C2 C1 120.5(3) . . ?
C3 C2 H2 119.8 . . ?
C1 C2 H2 119.8 . . ?
C2 C3 C4 120.6(2) . . ?
C2 C3 H3 119.7 . . ?
C4 C3 H3 119.7 . . ?
C3 C4 C5 120.0(2) . . ?
C3 C4 H4 120.0 . . ?
C5 C4 H4 120.0 . . ?
C6 C5 C4 118.6(2) . . ?
C6 C5 H5 120.7 . . ?
C4 C5 H5 120.7 . . ?
C5 C6 C1 120.5(2) . . ?
C5 C6 N1 119.65(19) . . ?
C1 C6 N1 119.70(18) . . ?
O1 C7 N2 126.20(18) . . ?
O1 C7 C8 128.79(18) . . ?
N2 C7 C8 105.01(16) . . ?
N1 C8 C9 125.37(17) . . ?
N1 C8 C7 125.91(16) . . ?
C9 C8 C7 108.66(16) . . ?
C8 C9 C10 108.23(16) . . ?
C8 C9 C20 124.22(17) . . ?
C10 C9 C20 127.11(16) . . ?
O2 C10 N2 123.35(18) . . ?
O2 C10 C9 129.64(18) . . ?
N2 C10 C9 107.00(16) . . ?
N2 C11 H11A 109.5 . . ?
N2 C11 H11B 109.5 . . ?
H11A C11 H11B 109.5 . . ?
N2 C11 H11C 109.5 . . ?
H11A C11 H11C 109.5 . . ?
H11B C11 H11C 109.5 . . ?
C13 C12 C17 120.5(2) . . ?
C13 C12 H12 119.8 . . ?
C17 C12 H12 119.8 . . ?
C14 C13 C12 120.4(2) . . ?
C14 C13 H13 119.8 . . ?
C12 C13 H13 119.8 . . ?
C13 C14 C15 119.6(2) . . ?
C13 C14 H14 120.2 . . ?
C15 C14 H14 120.2 . . ?
C16 C15 C14 120.2(2) . . ?
C16 C15 H15 119.9 . . ?
C14 C15 H15 119.9 . . ?
C15 C16 C17 120.6(2) . . ?
C15 C16 H16 119.7 . . ?
C17 C16 H16 119.7 . . ?
C16 C17 C12 118.66(19) . . ?
C16 C17 C18 119.11(19) . . ?
C12 C17 C18 122.19(18) . . ?
N3 C18 C17 113.81(16) . . ?
N3 C18 H18A 108.8 . . ?
C17 C18 H18A 108.8 . . ?
N3 C18 H18B 108.8 . . ?
C17 C18 H18B 108.8 . . ?
H18A C18 H18B 107.7 . . ?
O3 C19 N3 126.19(18) . . ?
O3 C19 C20 125.42(18) . . ?
N3 C19 C20 108.38(16) . . ?
C9 C20 C21 116.09(15) . . ?
C9 C20 C19 110.01(15) . . ?
C21 C20 C19 101.38(15) . . ?
C9 C20 C28 105.91(15) . . ?
C21 C20 C28 113.97(15) . . ?
C19 C20 C28 109.37(15) . . ?
C22 C21 C26 119.98(17) . . ?
C22 C21 C20 131.09(17) . . ?
C26 C21 C20 108.92(15) . . ?
C21 C22 C23 117.84(18) . . ?
C21 C22 H22 121.1 . . ?
C23 C22 H22 121.1 . . ?
C24 C23 C22 121.97(19) . . ?
C24 C23 Cl1 119.46(16) . . ?
C22 C23 Cl1 118.57(17) . . ?
C23 C24 C25 120.38(19) . . ?
C23 C24 H24 119.8 . . ?
C25 C24 H24 119.8 . . ?
C26 C25 C24 117.92(19) . . ?
C26 C25 H25 121.0 . . ?
C24 C25 H25 121.0 . . ?
C25 C26 C21 121.91(18) . . ?
C25 C26 N3 128.23(18) . . ?
C21 C26 N3 109.86(16) . . ?
N1 C27 C28 110.97(15) . . ?
N1 C27 H27A 109.4 . . ?
C28 C27 H27A 109.4 . . ?
N1 C27 H27B 109.4 . . ?
C28 C27 H27B 109.4 . . ?
H27A C27 H27B 108.0 . . ?
C29 C28 C27 110.18(16) . . ?
C29 C28 C20 112.49(16) . . ?
C27 C28 C20 112.35(16) . . ?
C29 C28 H28 107.2 . . ?
C27 C28 H28 107.2 . . ?
C20 C28 H28 107.2 . . ?
O4 C29 O5 124.7(2) . . ?
O4 C29 C28 125.2(2) . . ?
O5 C29 C28 110.11(18) . . ?
O5 C30 H30A 109.5 . . ?
O5 C30 H30B 109.5 . . ?
H30A C30 H30B 109.5 . . ?
O5 C30 H30C 109.5 . . ?
H30A C30 H30C 109.5 . . ?
H30B C30 H30C 109.5 . . ?
C8 N1 C6 125.27(16) . . ?
C8 N1 C27 115.85(15) . . ?
C6 N1 C27 118.64(15) . . ?
C7 N2 C10 111.03(16) . . ?
C7 N2 C11 124.27(16) . . ?
C10 N2 C11 124.70(16) . . ?
C19 N3 C26 111.41(15) . . ?
C19 N3 C18 123.56(17) . . ?
C26 N3 C18 124.88(17) . . ?
C29 O5 C30 117.38(19) . . ?

loop_
_geom_bond_atom_site_label_1
_geom_bond_atom_site_label_2
_geom_bond_distance
_geom_bond_site_symmetry_2
_geom_bond_publ_flag
C1 C2 1.364(3) . ?
C1 C6 1.372(3) . ?
C1 H1 0.9300 . ?
C2 C3 1.345(4) . ?
C2 H2 0.9300 . ?
C3 C4 1.362(4) . ?
C3 H3 0.9300 . ?
C4 C5 1.396(4) . ?
C4 H4 0.9300 . ?
C5 C6 1.365(3) . ?
C5 H5 0.9300 . ?
C6 N1 1.434(2) . ?
C7 O1 1.203(2) . ?
C7 N2 1.371(2) . ?
C7 C8 1.513(3) . ?
C8 N1 1.345(2) . ?
C8 C9 1.349(2) . ?
C9 C10 1.456(3) . ?
C9 C20 1.499(3) . ?
C10 O2 1.212(2) . ?
C10 N2 1.407(2) . ?
C11 N2 1.452(2) . ?
C11 H11A 0.9600 . ?
C11 H11B 0.9600 . ?
C11 H11C 0.9600 . ?
C12 C13 1.374(3) . ?
C12 C17 1.381(3) . ?
C12 H12 0.9300 . ?
C13 C14 1.369(3) . ?
C13 H13 0.9300 . ?
C14 C15 1.375(3) . ?
C14 H14 0.9300 . ?
C15 C16 1.374(3) . ?
C15 H15 0.9300 . ?
C16 C17 1.381(3) . ?
C16 H16 0.9300 . ?
C17 C18 1.507(3) . ?
C18 N3 1.451(2) . ?
C18 H18A 0.9700 . ?
C18 H18B 0.9700 . ?
C19 O3 1.214(2) . ?
C19 N3 1.362(2) . ?
C19 C20 1.548(3) . ?
C20 C21 1.518(2) . ?
C20 C28 1.558(3) . ?
C21 C22 1.382(2) . ?
C21 C26 1.390(3) . ?
C22 C23 1.383(3) . ?
C22 H22 0.9300 . ?
C23 C24 1.374(3) . ?
C23 Cl1 1.746(2) . ?
C24 C25 1.384(3) . ?
C24 H24 0.9300 . ?
C25 C26 1.372(3) . ?
C25 H25 0.9300 . ?
C26 N3 1.403(2) . ?
C27 N1 1.463(2) . ?
C27 C28 1.520(3) . ?
C27 H27A 0.9700 . ?
C27 H27B 0.9700 . ?
C28 C29 1.512(3) . ?
C28 H28 0.9800 . ?
C29 O4 1.195(2) . ?
C29 O5 1.329(3) . ?
C30 O5 1.446(3) . ?
C30 H30A 0.9600 . ?
C30 H30B 0.9600 . ?
C30 H30C 0.9600 . ?
